data_2019716
loop_
_publ_author_name
'Xu, Xiao-Juan'

_publ_section_title
;
 A two-dimensional coordination polymer:
 poly[diaqua(\m~4~-4,4'-oxydibenzoato)(\m~2~-4,4'-oxydibenzoato)dilead(II)]
;
_journal_coeditor_code FA3353
_journal_issue 12
_journal_name_full 'Acta Crystallographica Section C'
_journal_page_first
;
;
_journal_paper_doi 10.1107/S2053229614023754
_journal_volume 70
_journal_year 2014
_chemical_formula_iupac '[Pb (C14 H8 O5) (H2 O1)]'
_chemical_formula_moiety 'C14 H10 O6 Pb'
_chemical_formula_sum 'C14 H10 O6 Pb'
_chemical_formula_weight 481.42
_chemical_name_systematic
;
Poly[diaqua(\m~4~-4,4'-oxydibenzoato)(\m~2~-4,4'-oxydibenzoato)dilead(II)]
;
_space_group_IT_number 56
_symmetry_cell_setting orthorhombic
_symmetry_space_group_name_Hall '-P 2ab 2ac'
_symmetry_space_group_name_H-M 'P c c n'
_atom_sites_solution_hydrogens geom
_atom_sites_solution_primary direct
_atom_sites_solution_secondary difmap
_audit_creation_method SHELXL97
_cell_angle_alpha 90.00
_cell_angle_beta 90.00
_cell_angle_gamma 90.00
_cell_formula_units_Z 8
_cell_length_a 28.848(2)
_cell_length_b 7.6951(6)
_cell_length_c 11.5552(9)
_cell_measurement_temperature 296(2)
_cell_volume 2565.1(3)
_computing_cell_refinement
;
SAINT (Bruker, 2000)
;
_computing_data_collection
;
SMART (Bruker, 2000)
;
_computing_data_reduction
;
SAINT (Bruker, 2000)
;
_computing_molecular_graphics
;
DIAMOND (Brandenburg, 1999)
;
_computing_publication_material
;
SHELXTL (Sheldrick, 2008)
;
_computing_structure_refinement
;
SHELXL97 (Sheldrick, 2008)
;
_computing_structure_solution
;
SHELXTL (Sheldrick, 2008)
;
_diffrn_ambient_temperature 296(2)
_diffrn_measured_fraction_theta_full 1.000
_diffrn_measured_fraction_theta_max 1.000
_diffrn_measurement_device_type 'Bruker SMART CCD area-detector'
_diffrn_measurement_method '\f and \w'
_diffrn_radiation_monochromator graphite
_diffrn_radiation_source 'fine-focus sealed tube'
_diffrn_radiation_type MoK\a
_diffrn_radiation_wavelength 0.71073
_diffrn_reflns_av_R_equivalents 0.0501
_diffrn_reflns_av_sigmaI/netI 0.0374
_diffrn_reflns_limit_h_max 34
_diffrn_reflns_limit_h_min -34
_diffrn_reflns_limit_k_max 4
_diffrn_reflns_limit_k_min -9
_diffrn_reflns_limit_l_max 13
_diffrn_reflns_limit_l_min -13
_diffrn_reflns_number 11949
_diffrn_reflns_theta_full 25.10
_diffrn_reflns_theta_max 25.10
_diffrn_reflns_theta_min 1.41
_exptl_absorpt_coefficient_mu 13.181
_exptl_absorpt_correction_T_max 0.106
_exptl_absorpt_correction_T_min 0.078
_exptl_absorpt_correction_type multi-scan
_exptl_absorpt_process_details
;
(SADABS; Bruker, 2000)
;
_exptl_crystal_colour colourless
_exptl_crystal_density_diffrn 2.493
_exptl_crystal_density_method 'not measured'
_exptl_crystal_description block
_exptl_crystal_F_000 1792
_exptl_crystal_size_max 0.21
_exptl_crystal_size_mid 0.19
_exptl_crystal_size_min 0.17
_refine_diff_density_max 1.015
_refine_diff_density_min -0.980
_refine_ls_extinction_method none
_refine_ls_goodness_of_fit_ref 1.056
_refine_ls_hydrogen_treatment constr
_refine_ls_matrix_type full
_refine_ls_number_parameters 191
_refine_ls_number_reflns 2280
_refine_ls_number_restraints 0
_refine_ls_restrained_S_all 1.056
_refine_ls_R_factor_all 0.0390
_refine_ls_R_factor_gt 0.0289
_refine_ls_shift/su_max 0.001
_refine_ls_shift/su_mean 0.000
_refine_ls_structure_factor_coef Fsqd
_refine_ls_weighting_details 'calc w = 1/[\s^2^(Fo^2^)+(0.0231P)^2^+12.7633P] where P=(Fo^2^+2Fc^2^)/3'
_refine_ls_weighting_scheme calc
_refine_ls_wR_factor_gt 0.0649
_refine_ls_wR_factor_ref 0.0689
_reflns_number_gt 1882
_reflns_number_total 2280
_reflns_threshold_expression I>2\s(I)
_cod_data_source_file fa3353sup1.cf
_cod_data_source_block I
_cod_database_code 2019716
_cod_database_fobs_code 2019716

loop_
_symmetry_equiv_pos_as_xyz
'x, y, z'
'-x+1/2, -y+1/2, z'
'-x, y+1/2, -z+1/2'
'x+1/2, -y, -z+1/2'
'-x, -y, -z'
'x-1/2, y-1/2, -z'
'x, -y-1/2, z-1/2'
'-x-1/2, y, z-1/2'

loop_
_atom_site_type_symbol
_atom_site_label
_atom_site_fract_x
_atom_site_fract_y
_atom_site_fract_z
_atom_site_U_iso_or_equiv
_atom_site_adp_type
_atom_site_calc_flag
_atom_site_refinement_flags
_atom_site_occupancy
_atom_site_symmetry_multiplicity
C C1 0.5734(2) -0.1009(9) 0.8956(6) 0.0244(15) Uani d . 1 1
C C2 0.6208(2) -0.1384(8) 0.9392(6) 0.0225(14) Uani d . 1 1
C C3 0.6513(2) -0.2424(9) 0.8764(6) 0.0246(15) Uani d . 1 1
H H3 0.6417 -0.2897 0.8064 0.030 Uiso calc R 1 1
C C4 0.6956(2) -0.2771(9) 0.9154(6) 0.0287(16) Uani d . 1 1
H H4 0.7157 -0.3452 0.8720 0.034 Uiso calc R 1 1
C C5 0.7094(2) -0.2083(9) 1.0209(6) 0.0247(15) Uani d . 1 1
C C6 0.6800(2) -0.1024(10) 1.0835(6) 0.0311(16) Uani d . 1 1
H H6 0.6898 -0.0543 1.1532 0.037 Uiso calc R 1 1
C C7 0.6359(2) -0.0681(9) 1.0422(6) 0.0282(16) Uani d . 1 1
H H7 0.6162 0.0033 1.0845 0.034 Uiso calc R 1 1
C C8 0.5771(2) 0.1331(8) 0.6408(6) 0.0250(15) Uani d . 1 1
C C9 0.6229(2) 0.1623(8) 0.6965(6) 0.0250(15) Uani d . 1 1
C C10 0.6630(2) 0.0911(10) 0.6504(6) 0.0310(16) Uani d . 1 1
H H10 0.6609 0.0208 0.5851 0.037 Uiso calc R 1 1
C C11 0.7057(3) 0.1217(11) 0.6988(6) 0.0390(19) Uani d . 1 1
H H11 0.7324 0.0750 0.6659 0.047 Uiso calc R 1 1
C C12 0.7084(2) 0.2221(11) 0.7965(6) 0.0354(18) Uani d . 1 1
C C13 0.6693(3) 0.2891(10) 0.8460(6) 0.0366(19) Uani d . 1 1
H H13 0.6716 0.3536 0.9138 0.044 Uiso calc R 1 1
C C14 0.6266(2) 0.2623(9) 0.7968(6) 0.0304(16) Uani d . 1 1
H H14 0.6002 0.3104 0.8302 0.037 Uiso calc R 1 1
O O1 0.54797(16) 0.0003(6) 0.9558(4) 0.0325(12) Uani d . 1 1
O O2 0.55922(15) -0.1621(6) 0.8014(4) 0.0300(11) Uani d . 1 1
O O3 0.7500 -0.2500 1.0763(6) 0.0366(18) Uani d S 1 2
O O4 0.54129(15) 0.1963(6) 0.6909(4) 0.0305(11) Uani d . 1 1
O O5 0.57524(16) 0.0527(7) 0.5467(4) 0.0359(12) Uani d . 1 1
O O6 0.7500 0.2500 0.8559(6) 0.057(3) Uani d S 1 2
O O7 0.50051(16) 0.3399(7) 0.9030(4) 0.0354(13) Uani d . 1 1
H H7B 0.5215 0.3388 0.9547 0.053 Uiso d R 1 1
H H7A 0.4756 0.3820 0.9306 0.053 Uiso d R 1 1
Pb Pb1 0.487889(8) 0.03283(3) 0.81150(2) 0.02513(11) Uani d . 1 1

loop_
_atom_site_aniso_label
_atom_site_aniso_U_11
_atom_site_aniso_U_22
_atom_site_aniso_U_33
_atom_site_aniso_U_12
_atom_site_aniso_U_13
_atom_site_aniso_U_23
C1 0.025(4) 0.018(3) 0.030(4) -0.001(3) 0.001(3) 0.009(3)
C2 0.018(3) 0.023(4) 0.026(4) 0.000(3) -0.003(3) 0.001(3)
C3 0.017(3) 0.031(4) 0.026(4) 0.001(3) -0.002(3) -0.004(3)
C4 0.019(3) 0.031(4) 0.036(4) 0.003(3) 0.005(3) -0.007(3)
C5 0.014(3) 0.036(4) 0.025(4) 0.002(3) 0.000(3) 0.005(3)
C6 0.021(3) 0.047(4) 0.026(4) -0.002(3) -0.003(3) -0.011(3)
C7 0.017(3) 0.035(4) 0.033(4) 0.008(3) 0.002(3) -0.010(3)
C8 0.021(3) 0.021(4) 0.033(4) -0.002(3) 0.004(3) 0.004(3)
C9 0.026(4) 0.022(3) 0.027(4) -0.002(3) 0.005(3) 0.004(3)
C10 0.031(4) 0.034(4) 0.027(4) -0.002(3) 0.005(3) -0.004(3)
C11 0.026(4) 0.053(5) 0.038(4) 0.000(4) 0.008(4) -0.007(4)
C12 0.026(4) 0.052(5) 0.028(4) -0.013(4) -0.004(3) 0.003(4)
C13 0.042(5) 0.039(5) 0.029(4) -0.016(4) 0.006(3) -0.006(3)
C14 0.026(4) 0.031(4) 0.034(4) -0.004(3) 0.007(3) -0.001(3)
O1 0.020(2) 0.039(3) 0.038(3) 0.011(2) -0.005(2) -0.001(2)
O2 0.018(2) 0.038(3) 0.035(3) 0.001(2) -0.007(2) 0.000(2)
O3 0.017(3) 0.066(5) 0.026(4) 0.007(3) 0.000 0.000
O4 0.019(2) 0.025(3) 0.048(3) 0.000(2) 0.008(2) 0.005(2)
O5 0.022(2) 0.049(3) 0.036(3) -0.001(2) 0.001(2) -0.007(3)
O6 0.024(4) 0.121(8) 0.027(4) -0.019(5) 0.000 0.000
O7 0.032(3) 0.037(3) 0.038(3) 0.009(2) -0.014(2) -0.012(2)
Pb1 0.01752(15) 0.02461(16) 0.03327(17) 0.00098(11) -0.00239(12) 0.00287(11)

loop_
_atom_type_symbol
_atom_type_description
_atom_type_scat_dispersion_real
_atom_type_scat_dispersion_imag
_atom_type_scat_source
C C 0.0033 0.0016 'International Tables Vol C Tables 4.2.6.8 and 6.1.1.4'
H H 0.0000 0.0000 'International Tables Vol C Tables 4.2.6.8 and 6.1.1.4'
O O 0.0106 0.0060 'International Tables Vol C Tables 4.2.6.8 and 6.1.1.4'
Pb Pb -3.3944 10.1111 'International Tables Vol C Tables 4.2.6.8 and 6.1.1.4'

loop_
_geom_angle_atom_site_label_1
_geom_angle_atom_site_label_2
_geom_angle_atom_site_label_3
_geom_angle_site_symmetry_3
_geom_angle
O2 C1 O1 . 121.0(6)
O2 C1 C2 . 121.4(6)
O1 C1 C2 . 117.5(6)
C7 C2 C3 . 118.4(6)
C7 C2 C1 . 120.5(6)
C3 C2 C1 . 121.1(6)
C4 C3 C2 . 121.7(6)
C4 C3 H3 . 119.2
C2 C3 H3 . 119.2
C3 C4 C5 . 118.6(6)
C3 C4 H4 . 120.7
C5 C4 H4 . 120.7
O3 C5 C6 . 114.6(6)
O3 C5 C4 . 124.4(6)
C6 C5 C4 . 120.6(6)
C5 C6 C7 . 119.7(6)
C5 C6 H6 . 120.1
C7 C6 H6 . 120.1
C2 C7 C6 . 120.9(6)
C2 C7 H7 . 119.5
C6 C7 H7 . 119.5
O5 C8 O4 . 123.2(6)
O5 C8 C9 . 119.2(6)
O4 C8 C9 . 117.6(6)
C10 C9 C14 . 118.3(7)
C10 C9 C8 . 121.0(6)
C14 C9 C8 . 120.7(6)
C11 C10 C9 . 121.6(7)
C11 C10 H10 . 119.2
C9 C10 H10 . 119.2
C12 C11 C10 . 118.8(7)
C12 C11 H11 . 120.6
C10 C11 H11 . 120.6
C13 C12 C11 . 120.8(7)
C13 C12 O6 . 116.4(7)
C11 C12 O6 . 122.6(7)
C12 C13 C14 . 120.7(7)
C12 C13 H13 . 119.6
C14 C13 H13 . 119.6
C13 C14 C9 . 119.7(7)
C13 C14 H14 . 120.2
C9 C14 H14 . 120.2
C1 O1 Pb1 . 95.7(4)
C1 O2 Pb1 . 90.1(4)
C5 O3 C5 2_645 124.4(8)
C8 O4 Pb1 . 125.1(4)
C8 O4 Pb1 3_656 127.3(4)
Pb1 O4 Pb1 3_656 107.60(16)
C12 O6 C12 2_655 121.2(8)
Pb1 O7 H7B . 112.0
Pb1 O7 H7A . 112.2
H7B O7 H7A . 110.0
O1 Pb1 O4 . 89.68(16)
O1 Pb1 O2 . 52.55(15)
O4 Pb1 O2 . 76.49(15)
O1 Pb1 O7 . 73.43(15)
O4 Pb1 O7 . 71.07(16)
O2 Pb1 O7 . 115.97(15)
O1 Pb1 O4 3_646 97.48(15)
O4 Pb1 O4 3_646 133.06(11)
O2 Pb1 O4 3_646 71.91(14)
O7 Pb1 O4 3_646 155.06(15)

loop_
_geom_bond_atom_site_label_1
_geom_bond_atom_site_label_2
_geom_bond_site_symmetry_2
_geom_bond_distance
C1 O2 . 1.254(8)
C1 O1 . 1.276(8)
C1 C2 . 1.486(9)
C2 C7 . 1.378(9)
C2 C3 . 1.394(9)
C3 C4 . 1.379(9)
C3 H3 . 0.9300
C4 C5 . 1.387(9)
C4 H4 . 0.9300
C5 O3 . 1.374(7)
C5 C6 . 1.380(9)
C6 C7 . 1.384(9)
C6 H6 . 0.9300
C7 H7 . 0.9300
C8 O5 . 1.252(8)
C8 O4 . 1.279(8)
C8 C9 . 1.488(9)
C9 C10 . 1.386(9)
C9 C14 . 1.395(10)
C10 C11 . 1.375(10)
C10 H10 . 0.9300
C11 C12 . 1.370(10)
C11 H11 . 0.9300
C12 C13 . 1.366(10)
C12 O6 . 1.400(8)
C13 C14 . 1.371(10)
C13 H13 . 0.9300
C14 H14 . 0.9300
O1 Pb1 . 2.418(5)
O2 Pb1 . 2.549(4)
O3 C5 2_645 1.374(7)
O4 Pb1 . 2.428(4)
O4 Pb1 3_656 2.723(4)
O6 C12 2_655 1.400(8)
O7 Pb1 . 2.615(5)
O7 H7B . 0.8500
O7 H7A . 0.8501
Pb1 O4 3_646 2.723(4)

loop_
_geom_hbond_atom_site_label_D
_geom_hbond_atom_site_label_H
_geom_hbond_atom_site_label_A
_geom_hbond_site_symmetry_A
_geom_hbond_distance_DH
_geom_hbond_distance_HA
_geom_hbond_distance_DA
_geom_hbond_angle_DHA
O7 H7A O5 3_656 0.85 1.99 2.791(7) 157.7
O7 H7B O5 7_566 0.85 2.06 2.844(7) 153.6

loop_
_geom_torsion_atom_site_label_1
_geom_torsion_atom_site_label_2
_geom_torsion_atom_site_label_3
_geom_torsion_atom_site_label_4
_geom_torsion_site_symmetry_1
_geom_torsion_site_symmetry_4
_geom_torsion
O2 C1 C2 C7 . . 179.2(6)
O1 C1 C2 C7 . . 1.2(9)
O2 C1 C2 C3 . . 0.3(10)
O1 C1 C2 C3 . . -177.6(6)
C7 C2 C3 C4 . . 0.6(10)
C1 C2 C3 C4 . . 179.5(6)
C2 C3 C4 C5 . . 1.0(10)
C3 C4 C5 O3 . . 171.5(6)
C3 C4 C5 C6 . . -2.2(10)
O3 C5 C6 C7 . . -172.6(6)
C4 C5 C6 C7 . . 1.7(11)
C3 C2 C7 C6 . . -1.2(10)
C1 C2 C7 C6 . . 180.0(7)
C5 C6 C7 C2 . . 0.0(11)
O5 C8 C9 C10 . . -4.8(10)
O4 C8 C9 C10 . . 176.9(6)
O5 C8 C9 C14 . . 175.3(6)
O4 C8 C9 C14 . . -3.0(9)
C14 C9 C10 C11 . . -2.2(11)
C8 C9 C10 C11 . . 177.9(7)
C9 C10 C11 C12 . . 1.4(12)
C10 C11 C12 C13 . . 0.8(12)
C10 C11 C12 O6 . . 175.5(7)
C11 C12 C13 C14 . . -2.2(12)
O6 C12 C13 C14 . . -177.2(7)
C12 C13 C14 C9 . . 1.4(11)
C10 C9 C14 C13 . . 0.8(10)
C8 C9 C14 C13 . . -179.3(7)
O2 C1 O1 Pb1 . . -8.3(7)
C2 C1 O1 Pb1 . . 169.7(5)
O1 C1 O2 Pb1 . . 7.8(6)
C2 C1 O2 Pb1 . . -170.0(5)
C6 C5 O3 C5 . 2_645 -153.4(7)
C4 C5 O3 C5 . 2_645 32.6(5)
O5 C8 O4 Pb1 . . 81.7(8)
C9 C8 O4 Pb1 . . -100.1(6)
O5 C8 O4 Pb1 . 3_656 -100.1(7)
C9 C8 O4 Pb1 . 3_656 78.1(7)
C13 C12 O6 C12 . 2_655 -144.8(8)
C11 C12 O6 C12 . 2_655 40.4(6)
C1 O1 Pb1 O4 . . -68.7(4)
C1 O1 Pb1 O2 . . 4.4(3)
C1 O1 Pb1 O7 . . -139.1(4)
C1 O1 Pb1 O4 . 3_646 64.7(4)
C8 O4 Pb1 O1 . . 68.3(5)
Pb1 O4 Pb1 O1 3_656 . -110.17(18)
C8 O4 Pb1 O2 . . 16.9(5)
Pb1 O4 Pb1 O2 3_656 . -161.6(2)
C8 O4 Pb1 O7 . . 140.9(6)
Pb1 O4 Pb1 O7 3_656 . -37.61(16)
C8 O4 Pb1 O4 . 3_646 -31.6(5)
Pb1 O4 Pb1 O4 3_656 3_646 149.86(19)
C1 O2 Pb1 O1 . . -4.4(4)
C1 O2 Pb1 O4 . . 95.8(4)
C1 O2 Pb1 O7 . . 35.0(4)
C1 O2 Pb1 O4 . 3_646 -119.4(4)
